data_4309634
loop_
_publ_author_name
'Anne M. Reynolds'
'Benjamin F. Gherman'
'Christopher J. Cramer'
'William B. Tolman'

_publ_section_title
;
Characterization of a 1:1 Cu-O2 Adduct Supported by an Anilido Imine Ligand
;
_journal_name_full 'Inorganic Chemistry'
_journal_page_first 6989
_journal_page_last 6997
_journal_paper_doi 10.1021/ic050280p
_journal_volume 44
_journal_year 2005
_chemical_compound_source 'Anne M. Reynolds'
_chemical_formula_moiety 'C32 H41 Cu N2 O2'
_chemical_formula_sum 'C32 H41 Cu N2 O2'
_chemical_formula_weight 549.21
_chemical_name_common 04300
_chemical_name_systematic
; 
 (PhMe)LiPr2CuO2 
;
_space_group_IT_number 15
_symmetry_cell_setting monoclinic
_symmetry_space_group_name_Hall '-C 2yc'
_symmetry_space_group_name_H-M 'C 1 2/c 1'
_atom_sites_solution_hydrogens geom
_atom_sites_solution_primary direct
_atom_sites_solution_secondary difmap
_audit_creation_method SHELXL-97
_cell_angle_alpha 90.00
_cell_angle_beta 125.372(2)
_cell_angle_gamma 90.00
_cell_formula_units_Z 8
_cell_length_a 36.846(6)
_cell_length_b 9.2961(14)
_cell_length_c 24.176(4)
_cell_measurement_reflns_used 6351
_cell_measurement_temperature 173(2)
_cell_volume 6752.3(19)
_computing_cell_refinement 'SAINT, Bruker'
_computing_data_collection 'SMART, Bruker'
_computing_data_reduction 'Bruker SAINT'
_computing_molecular_graphics 'SHELXL, Bruker'
_computing_structure_refinement 'SHELXL-97 (Sheldrick, 1997)'
_computing_structure_solution 'Sir97 (Altomare, 1998)'
_diffrn_ambient_temperature 173(2)
_diffrn_measured_fraction_theta_full 0.996
_diffrn_measured_fraction_theta_max 0.996
_diffrn_measurement_device_type 'Bruker SMART Platform CCD'
_diffrn_measurement_method 'area detector, omega scans'
_diffrn_radiation_monochromator graphite
_diffrn_radiation_source 'normal-focus sealed tube'
_diffrn_radiation_type MoK\a
_diffrn_radiation_wavelength 0.71073
_diffrn_reflns_av_R_equivalents 0.0496
_diffrn_reflns_av_sigmaI/netI 0.0647
_diffrn_reflns_limit_h_max 43
_diffrn_reflns_limit_h_min -43
_diffrn_reflns_limit_k_max 11
_diffrn_reflns_limit_k_min -9
_diffrn_reflns_limit_l_max 28
_diffrn_reflns_limit_l_min -27
_diffrn_reflns_number 16127
_diffrn_reflns_theta_full 25.10
_diffrn_reflns_theta_max 25.10
_diffrn_reflns_theta_min 1.69
_exptl_absorpt_coefficient_mu 0.673
_exptl_absorpt_correction_T_max 0.9671
_exptl_absorpt_correction_T_min 0.8772
_exptl_absorpt_correction_type multi-scan
_exptl_absorpt_process_details 'SADABS, R. Blessing, 1995'
_exptl_crystal_colour green
_exptl_crystal_density_diffrn 1.081
_exptl_crystal_density_method 'not measured'
_exptl_crystal_description plate
_exptl_crystal_F_000 2336
_exptl_crystal_size_max 0.20
_exptl_crystal_size_mid 0.20
_exptl_crystal_size_min 0.05
_refine_diff_density_max 0.470
_refine_diff_density_min -0.284
_refine_diff_density_rms 0.053
_refine_ls_extinction_method none
_refine_ls_goodness_of_fit_ref 0.973
_refine_ls_hydrogen_treatment riding
_refine_ls_matrix_type full
_refine_ls_number_parameters 343
_refine_ls_number_reflns 5988
_refine_ls_number_restraints 0
_refine_ls_restrained_S_all 0.973
_refine_ls_R_factor_all 0.0768
_refine_ls_R_factor_gt 0.0446
_refine_ls_shift/su_max 0.001
_refine_ls_shift/su_mean 0.000
_refine_ls_structure_factor_coef Fsqd
_refine_ls_weighting_details 'calc w=1/[\s^2^(Fo^2^)+(0.0553P)^2^+0.0000P] where P=(Fo^2^+2Fc^2^)/3'
_refine_ls_weighting_scheme calc
_refine_ls_wR_factor_gt 0.1014
_refine_ls_wR_factor_ref 0.1102
_reflns_number_gt 3934
_reflns_number_total 5988
_reflns_threshold_expression >2sigma(I)
_cod_data_source_file ic050280prom20050222_094416_2.cif
_cod_data_source_block 04300
_cod_original_cell_volume 6752.2(18)
_cod_database_code 4309634

loop_
_symmetry_equiv_pos_as_xyz
'x, y, z'
'-x, y, -z+1/2'
'x+1/2, y+1/2, z'
'-x+1/2, y+1/2, -z+1/2'
'-x, -y, -z'
'x, -y, z-1/2'
'-x+1/2, -y+1/2, -z'
'x+1/2, -y+1/2, z-1/2'

loop_
_atom_site_label
_atom_site_type_symbol
_atom_site_fract_x
_atom_site_fract_y
_atom_site_fract_z
_atom_site_U_iso_or_equiv
_atom_site_adp_type
_atom_site_occupancy
_atom_site_symmetry_multiplicity
_atom_site_calc_flag
_atom_site_refinement_flags
_atom_site_disorder_assembly
_atom_site_disorder_group
Cu1 Cu 0.373606(11) 0.13996(4) 0.283296(17) 0.03674(13) Uani 1 1 d . . .
N1 N 0.32943(7) 0.2340(2) 0.20694(10) 0.0305(5) Uani 1 1 d . . .
N2 N 0.39820(7) 0.2972(2) 0.34188(10) 0.0330(5) Uani 1 1 d . . .
O1 O 0.36929(7) -0.0505(2) 0.26266(10) 0.0566(6) Uani 1 1 d . . .
O2 O 0.40431(7) -0.0226(2) 0.32969(10) 0.0612(7) Uani 1 1 d . . .
C1 C 0.33934(9) 0.6242(3) 0.24548(14) 0.0376(7) Uani 1 1 d . . .
H1 H 0.3577 0.6894 0.2815 0.045 Uiso 1 1 calc R . .
C2 C 0.30499(10) 0.6783(3) 0.18447(14) 0.0448(8) Uani 1 1 d . . .
H2 H 0.2995 0.7789 0.1784 0.054 Uiso 1 1 calc R . .
C3 C 0.27833(10) 0.5831(3) 0.13161(14) 0.0417(8) Uani 1 1 d . . .
H3 H 0.2540 0.6192 0.0893 0.050 Uiso 1 1 calc R . .
C4 C 0.28648(9) 0.4384(3) 0.13939(13) 0.0358(7) Uani 1 1 d . . .
H4 H 0.2678 0.3764 0.1020 0.043 Uiso 1 1 calc R . .
C5 C 0.32223(8) 0.3779(3) 0.20196(13) 0.0282(6) Uani 1 1 d . . .
C6 C 0.34886(8) 0.4750(3) 0.25744(13) 0.0303(6) Uani 1 1 d . . .
C7 C 0.38521(8) 0.4312(3) 0.32565(13) 0.0311(6) Uani 1 1 d . . .
C8 C 0.40908(10) 0.5459(3) 0.38002(14) 0.0439(8) Uani 1 1 d . . .
H8A H 0.4298 0.5001 0.4242 0.066 Uiso 1 1 calc R . .
H8B H 0.3872 0.6028 0.3814 0.066 Uiso 1 1 calc R . .
H8C H 0.4257 0.6091 0.3696 0.066 Uiso 1 1 calc R . .
C9 C 0.30094(8) 0.1425(3) 0.14900(12) 0.0299(6) Uani 1 1 d . . .
C10 C 0.26239(9) 0.0864(3) 0.13909(13) 0.0313(6) Uani 1 1 d . . .
C11 C 0.23704(10) -0.0096(3) 0.08520(14) 0.0420(8) Uani 1 1 d . . .
H11 H 0.2106 -0.0489 0.0773 0.050 Uiso 1 1 calc R . .
C12 C 0.24931(10) -0.0485(3) 0.04342(14) 0.0438(8) Uani 1 1 d . . .
H12 H 0.2318 -0.1146 0.0074 0.053 Uiso 1 1 calc R . .
C13 C 0.28715(10) 0.0091(3) 0.05425(14) 0.0432(8) Uani 1 1 d . . .
H13 H 0.2955 -0.0183 0.0253 0.052 Uiso 1 1 calc R . .
C14 C 0.31368(9) 0.1064(3) 0.10632(13) 0.0349(7) Uani 1 1 d . . .
C15 C 0.20043(11) 0.1821(4) 0.14374(18) 0.0664(11) Uani 1 1 d . . .
H15A H 0.1979 0.2651 0.1167 0.100 Uiso 1 1 calc R . .
H15B H 0.1928 0.2114 0.1748 0.100 Uiso 1 1 calc R . .
H15C H 0.1800 0.1064 0.1135 0.100 Uiso 1 1 calc R . .
C16 C 0.24781(9) 0.1256(3) 0.18429(14) 0.0411(7) Uani 1 1 d . . .
H16 H 0.2678 0.2038 0.2156 0.049 Uiso 1 1 calc R . .
C17 C 0.25234(14) -0.0020(4) 0.2277(2) 0.0740(12) Uani 1 1 d . . .
H17A H 0.2309 -0.0769 0.1984 0.111 Uiso 1 1 calc R . .
H17B H 0.2464 0.0297 0.2604 0.111 Uiso 1 1 calc R . .
H17C H 0.2826 -0.0409 0.2521 0.111 Uiso 1 1 calc R . .
C18 C 0.34447(14) 0.2362(4) 0.05003(19) 0.0721(11) Uani 1 1 d . . .
H18A H 0.3345 0.1606 0.0158 0.108 Uiso 1 1 calc R . .
H18B H 0.3714 0.2817 0.0590 0.108 Uiso 1 1 calc R . .
H18C H 0.3210 0.3086 0.0332 0.108 Uiso 1 1 calc R . .
C19 C 0.35469(10) 0.1699(4) 0.11578(16) 0.0503(9) Uani 1 1 d . . .
H19 H 0.3661 0.2482 0.1504 0.060 Uiso 1 1 calc R . .
C20 C 0.39141(12) 0.0571(5) 0.1422(2) 0.0864(14) Uani 1 1 d . . .
H20A H 0.3990 0.0185 0.1854 0.130 Uiso 1 1 calc R . .
H20B H 0.4178 0.1017 0.1490 0.130 Uiso 1 1 calc R . .
H20C H 0.3810 -0.0211 0.1091 0.130 Uiso 1 1 calc R . .
C21 C 0.43490(9) 0.2577(3) 0.40998(13) 0.0357(7) Uani 1 1 d . . .
C22 C 0.47841(9) 0.2648(3) 0.42839(14) 0.0417(8) Uani 1 1 d . . .
C23 C 0.51232(10) 0.2154(3) 0.49323(16) 0.0515(9) Uani 1 1 d . . .
H23 H 0.5422 0.2172 0.5069 0.062 Uiso 1 1 calc R . .
C24 C 0.50345(11) 0.1646(3) 0.53723(16) 0.0536(9) Uani 1 1 d . . .
H24 H 0.5272 0.1329 0.5811 0.064 Uiso 1 1 calc R . .
C25 C 0.46046(11) 0.1593(3) 0.51844(16) 0.0532(9) Uani 1 1 d . . .
H25 H 0.4547 0.1244 0.5496 0.064 Uiso 1 1 calc R . .
C26 C 0.42489(10) 0.2047(3) 0.45372(15) 0.0462(8) Uani 1 1 d . . .
C27 C 0.49804(16) 0.1944(5) 0.3492(2) 0.0976(15) Uani 1 1 d . . .
H27A H 0.5240 0.1403 0.3851 0.146 Uiso 1 1 calc R . .
H27B H 0.5040 0.2322 0.3173 0.146 Uiso 1 1 calc R . .
H27C H 0.4721 0.1308 0.3250 0.146 Uiso 1 1 calc R . .
C28 C 0.48876(10) 0.3191(4) 0.38038(17) 0.0559(9) Uani 1 1 d . . .
H28 H 0.4617 0.3701 0.3426 0.067 Uiso 1 1 calc R . .
C29 C 0.52720(13) 0.4272(5) 0.4136(2) 0.0859(13) Uani 1 1 d . . .
H29A H 0.5207 0.5058 0.4337 0.129 Uiso 1 1 calc R . .
H29B H 0.5307 0.4662 0.3793 0.129 Uiso 1 1 calc R . .
H29C H 0.5548 0.3789 0.4491 0.129 Uiso 1 1 calc R . .
C30 C 0.36410(15) 0.0354(5) 0.4296(2) 0.0947(15) Uani 1 1 d . . .
H30A H 0.3840 -0.0110 0.4739 0.142 Uiso 1 1 calc R . .
H30B H 0.3662 -0.0144 0.3958 0.142 Uiso 1 1 calc R . .
H30C H 0.3334 0.0307 0.4161 0.142 Uiso 1 1 calc R . .
C31 C 0.37769(11) 0.1923(4) 0.43434(18) 0.0626(10) Uani 1 1 d . . .
H31 H 0.3572 0.2366 0.3885 0.075 Uiso 1 1 calc R . .
C32 C 0.37200(14) 0.2721(5) 0.4830(2) 0.0877(14) Uani 1 1 d . . .
H32A H 0.3926 0.2331 0.5288 0.131 Uiso 1 1 calc R . .
H32B H 0.3414 0.2607 0.4692 0.131 Uiso 1 1 calc R . .
H32C H 0.3783 0.3744 0.4828 0.131 Uiso 1 1 calc R . .

loop_
_atom_site_aniso_label
_atom_site_aniso_U_11
_atom_site_aniso_U_22
_atom_site_aniso_U_33
_atom_site_aniso_U_23
_atom_site_aniso_U_13
_atom_site_aniso_U_12
Cu1 0.03029(19) 0.02410(19) 0.02942(19) 0.00086(16) 0.00211(15) 0.00208(16)
N1 0.0284(12) 0.0226(13) 0.0253(12) -0.0001(10) 0.0070(10) 0.0008(10)
N2 0.0256(12) 0.0274(13) 0.0251(12) 0.0015(10) 0.0026(10) 0.0023(10)
O1 0.0564(14) 0.0242(12) 0.0407(12) -0.0019(9) 0.0002(11) 0.0040(10)
O2 0.0503(13) 0.0330(13) 0.0414(12) 0.0026(10) -0.0074(11) 0.0108(11)
C1 0.0416(16) 0.0248(16) 0.0343(16) 0.0001(13) 0.0150(14) -0.0016(13)
C2 0.0519(19) 0.0295(18) 0.0373(17) 0.0024(14) 0.0168(16) 0.0059(14)
C3 0.0437(17) 0.0297(17) 0.0319(16) 0.0044(13) 0.0104(14) 0.0106(14)
C4 0.0354(16) 0.0314(17) 0.0250(15) 0.0014(12) 0.0085(13) 0.0025(13)
C5 0.0274(14) 0.0242(16) 0.0272(14) 0.0028(12) 0.0125(12) 0.0018(12)
C6 0.0272(14) 0.0289(16) 0.0263(14) 0.0003(12) 0.0106(12) 0.0003(12)
C7 0.0228(14) 0.0328(17) 0.0273(15) -0.0032(12) 0.0085(12) 0.0002(12)
C8 0.0386(17) 0.0318(18) 0.0350(17) -0.0059(13) 0.0061(14) -0.0024(14)
C9 0.0316(14) 0.0209(14) 0.0222(13) 0.0027(12) 0.0069(12) 0.0048(13)
C10 0.0287(14) 0.0250(15) 0.0267(15) 0.0003(12) 0.0084(12) 0.0004(12)
C11 0.0377(16) 0.0301(17) 0.0385(17) 0.0010(14) 0.0107(15) -0.0061(14)
C12 0.0458(18) 0.0364(19) 0.0284(16) -0.0095(14) 0.0096(15) -0.0035(15)
C13 0.0476(19) 0.0452(19) 0.0285(16) -0.0040(14) 0.0172(15) 0.0052(16)
C14 0.0359(15) 0.0314(17) 0.0256(15) 0.0040(12) 0.0111(13) 0.0037(13)
C15 0.060(2) 0.076(3) 0.064(2) 0.011(2) 0.037(2) 0.025(2)
C16 0.0359(16) 0.0420(19) 0.0386(17) -0.0045(14) 0.0177(14) -0.0046(14)
C17 0.091(3) 0.081(3) 0.076(3) 0.029(2) 0.063(2) 0.027(2)
C18 0.083(3) 0.076(3) 0.075(3) 0.017(2) 0.056(2) 0.005(2)
C19 0.0458(19) 0.057(2) 0.0473(19) -0.0010(16) 0.0265(17) -0.0027(16)
C20 0.052(2) 0.104(4) 0.105(3) 0.036(3) 0.047(2) 0.020(2)
C21 0.0280(15) 0.0280(16) 0.0271(15) -0.0032(12) 0.0022(12) 0.0023(12)
C22 0.0315(16) 0.0329(18) 0.0375(17) -0.0080(14) 0.0067(14) 0.0020(13)
C23 0.0263(16) 0.047(2) 0.0440(19) -0.0125(16) -0.0012(15) 0.0040(14)
C24 0.044(2) 0.038(2) 0.0340(18) -0.0008(15) -0.0035(15) 0.0081(15)
C25 0.052(2) 0.045(2) 0.0379(18) 0.0098(15) 0.0119(16) 0.0057(17)
C26 0.0379(17) 0.0376(18) 0.0356(17) 0.0046(14) 0.0057(15) 0.0014(14)
C27 0.099(3) 0.114(4) 0.098(3) -0.010(3) 0.067(3) 0.014(3)
C28 0.0319(17) 0.075(3) 0.050(2) -0.0015(18) 0.0178(16) 0.0029(17)
C29 0.056(2) 0.098(3) 0.090(3) 0.009(3) 0.034(2) -0.010(2)
C30 0.082(3) 0.092(4) 0.113(4) -0.004(3) 0.058(3) -0.031(3)
C31 0.048(2) 0.080(3) 0.048(2) 0.025(2) 0.0208(18) 0.0044(19)
C32 0.073(3) 0.089(3) 0.100(3) 0.026(3) 0.049(3) 0.024(3)

loop_
_atom_type_symbol
_atom_type_description
_atom_type_scat_dispersion_real
_atom_type_scat_dispersion_imag
_atom_type_scat_source
C C 0.0033 0.0016 'International Tables Vol C Tables 4.2.6.8 and 6.1.1.4'
H H 0.0000 0.0000 'International Tables Vol C Tables 4.2.6.8 and 6.1.1.4'
N N 0.0061 0.0033 'International Tables Vol C Tables 4.2.6.8 and 6.1.1.4'
O O 0.0106 0.0060 'International Tables Vol C Tables 4.2.6.8 and 6.1.1.4'
Cu Cu 0.3201 1.2651 'International Tables Vol C Tables 4.2.6.8 and 6.1.1.4'

loop_
_geom_angle_atom_site_label_1
_geom_angle_atom_site_label_2
_geom_angle_atom_site_label_3
_geom_angle
_geom_angle_site_symmetry_1
_geom_angle_site_symmetry_3
_geom_angle_publ_flag
O1 Cu1 N1 107.61(9) . . ?
O1 Cu1 O2 44.81(8) . . ?
N1 Cu1 O2 152.42(10) . . ?
O1 Cu1 N2 153.76(9) . . ?
N1 Cu1 N2 98.59(10) . . ?
O2 Cu1 N2 108.98(9) . . ?
C5 N1 C9 120.0(2) . . ?
C5 N1 Cu1 125.14(17) . . ?
C9 N1 Cu1 114.86(16) . . ?
C7 N2 C21 121.3(2) . . ?
C7 N2 Cu1 125.80(17) . . ?
C21 N2 Cu1 112.85(17) . . ?
O2 O1 Cu1 67.97(11) . . ?
O1 O2 Cu1 67.22(11) . . ?
C2 C1 C6 123.0(3) . . ?
C2 C1 H1 118.5 . . ?
C6 C1 H1 118.5 . . ?
C1 C2 C3 118.6(3) . . ?
C1 C2 H2 120.7 . . ?
C3 C2 H2 120.7 . . ?
C4 C3 C2 121.2(3) . . ?
C4 C3 H3 119.4 . . ?
C2 C3 H3 119.4 . . ?
C3 C4 C5 121.9(3) . . ?
C3 C4 H4 119.0 . . ?
C5 C4 H4 119.0 . . ?
N1 C5 C4 119.8(2) . . ?
N1 C5 C6 123.1(2) . . ?
C4 C5 C6 117.2(2) . . ?
C1 C6 C5 118.0(2) . . ?
C1 C6 C7 117.4(2) . . ?
C5 C6 C7 124.5(2) . . ?
N2 C7 C6 122.8(2) . . ?
N2 C7 C8 118.8(2) . . ?
C6 C7 C8 118.5(2) . . ?
C7 C8 H8A 109.5 . . ?
C7 C8 H8B 109.5 . . ?
H8A C8 H8B 109.5 . . ?
C7 C8 H8C 109.5 . . ?
H8A C8 H8C 109.5 . . ?
H8B C8 H8C 109.5 . . ?
C10 C9 C14 121.7(2) . . ?
C10 C9 N1 118.8(2) . . ?
C14 C9 N1 119.4(2) . . ?
C9 C10 C11 117.5(3) . . ?
C9 C10 C16 122.4(2) . . ?
C11 C10 C16 120.0(3) . . ?
C12 C11 C10 121.8(3) . . ?
C12 C11 H11 119.1 . . ?
C10 C11 H11 119.1 . . ?
C13 C12 C11 119.3(3) . . ?
C13 C12 H12 120.4 . . ?
C11 C12 H12 120.4 . . ?
C12 C13 C14 122.1(3) . . ?
C12 C13 H13 118.9 . . ?
C14 C13 H13 118.9 . . ?
C13 C14 C9 117.6(3) . . ?
C13 C14 C19 120.6(3) . . ?
C9 C14 C19 121.8(3) . . ?
C16 C15 H15A 109.5 . . ?
C16 C15 H15B 109.5 . . ?
H15A C15 H15B 109.5 . . ?
C16 C15 H15C 109.5 . . ?
H15A C15 H15C 109.5 . . ?
H15B C15 H15C 109.5 . . ?
C10 C16 C15 111.9(2) . . ?
C10 C16 C17 111.4(3) . . ?
C15 C16 C17 109.9(3) . . ?
C10 C16 H16 107.8 . . ?
C15 C16 H16 107.8 . . ?
C17 C16 H16 107.8 . . ?
C16 C17 H17A 109.5 . . ?
C16 C17 H17B 109.5 . . ?
H17A C17 H17B 109.5 . . ?
C16 C17 H17C 109.5 . . ?
H17A C17 H17C 109.5 . . ?
H17B C17 H17C 109.5 . . ?
C19 C18 H18A 109.5 . . ?
C19 C18 H18B 109.5 . . ?
H18A C18 H18B 109.5 . . ?
C19 C18 H18C 109.5 . . ?
H18A C18 H18C 109.5 . . ?
H18B C18 H18C 109.5 . . ?
C14 C19 C20 111.1(3) . . ?
C14 C19 C18 112.1(3) . . ?
C20 C19 C18 109.6(3) . . ?
C14 C19 H19 108.0 . . ?
C20 C19 H19 108.0 . . ?
C18 C19 H19 108.0 . . ?
C19 C20 H20A 109.5 . . ?
C19 C20 H20B 109.5 . . ?
H20A C20 H20B 109.5 . . ?
C19 C20 H20C 109.5 . . ?
H20A C20 H20C 109.5 . . ?
H20B C20 H20C 109.5 . . ?
C22 C21 C26 122.3(3) . . ?
C22 C21 N2 119.7(3) . . ?
C26 C21 N2 118.0(2) . . ?
C21 C22 C23 117.2(3) . . ?
C21 C22 C28 121.9(3) . . ?
C23 C22 C28 120.9(3) . . ?
C24 C23 C22 121.6(3) . . ?
C24 C23 H23 119.2 . . ?
C22 C23 H23 119.2 . . ?
C23 C24 C25 120.4(3) . . ?
C23 C24 H24 119.8 . . ?
C25 C24 H24 119.8 . . ?
C24 C25 C26 120.8(3) . . ?
C24 C25 H25 119.6 . . ?
C26 C25 H25 119.6 . . ?
C21 C26 C25 117.7(3) . . ?
C21 C26 C31 123.3(3) . . ?
C25 C26 C31 118.9(3) . . ?
C28 C27 H27A 109.5 . . ?
C28 C27 H27B 109.5 . . ?
H27A C27 H27B 109.5 . . ?
C28 C27 H27C 109.5 . . ?
H27A C27 H27C 109.5 . . ?
H27B C27 H27C 109.5 . . ?
C22 C28 C27 110.9(3) . . ?
C22 C28 C29 112.7(3) . . ?
C27 C28 C29 110.8(3) . . ?
C22 C28 H28 107.4 . . ?
C27 C28 H28 107.4 . . ?
C29 C28 H28 107.4 . . ?
C28 C29 H29A 109.5 . . ?
C28 C29 H29B 109.5 . . ?
H29A C29 H29B 109.5 . . ?
C28 C29 H29C 109.5 . . ?
H29A C29 H29C 109.5 . . ?
H29B C29 H29C 109.5 . . ?
C31 C30 H30A 109.5 . . ?
C31 C30 H30B 109.5 . . ?
H30A C30 H30B 109.5 . . ?
C31 C30 H30C 109.5 . . ?
H30A C30 H30C 109.5 . . ?
H30B C30 H30C 109.5 . . ?
C32 C31 C26 112.0(3) . . ?
C32 C31 C30 110.0(3) . . ?
C26 C31 C30 111.3(3) . . ?
C32 C31 H31 107.8 . . ?
C26 C31 H31 107.8 . . ?
C30 C31 H31 107.8 . . ?
C31 C32 H32A 109.5 . . ?
C31 C32 H32B 109.5 . . ?
H32A C32 H32B 109.5 . . ?
C31 C32 H32C 109.5 . . ?
H32A C32 H32C 109.5 . . ?
H32B C32 H32C 109.5 . . ?

loop_
_geom_bond_atom_site_label_1
_geom_bond_atom_site_label_2
_geom_bond_distance
_geom_bond_site_symmetry_2
_geom_bond_publ_flag
Cu1 O1 1.821(2) . ?
Cu1 N1 1.828(2) . ?
Cu1 O2 1.831(2) . ?
Cu1 N2 1.865(2) . ?
N1 C5 1.356(3) . ?
N1 C9 1.444(3) . ?
N2 C7 1.311(3) . ?
N2 C21 1.448(3) . ?
O1 O2 1.392(3) . ?
C1 C2 1.367(4) . ?
C1 C6 1.419(4) . ?
C1 H1 0.9500 . ?
C2 C3 1.388(4) . ?
C2 H2 0.9500 . ?
C3 C4 1.367(4) . ?
C3 H3 0.9500 . ?
C4 C5 1.426(3) . ?
C4 H4 0.9500 . ?
C5 C6 1.433(3) . ?
C6 C7 1.457(4) . ?
C7 C8 1.517(4) . ?
C8 H8A 0.9800 . ?
C8 H8B 0.9800 . ?
C8 H8C 0.9800 . ?
C9 C10 1.397(4) . ?
C9 C14 1.400(4) . ?
C10 C11 1.399(4) . ?
C10 C16 1.515(4) . ?
C11 C12 1.373(4) . ?
C11 H11 0.9500 . ?
C12 C13 1.370(4) . ?
C12 H12 0.9500 . ?
C13 C14 1.390(4) . ?
C13 H13 0.9500 . ?
C14 C19 1.511(4) . ?
C15 C16 1.518(4) . ?
C15 H15A 0.9800 . ?
C15 H15B 0.9800 . ?
C15 H15C 0.9800 . ?
C16 C17 1.528(4) . ?
C16 H16 1.0000 . ?
C17 H17A 0.9800 . ?
C17 H17B 0.9800 . ?
C17 H17C 0.9800 . ?
C18 C19 1.535(4) . ?
C18 H18A 0.9800 . ?
C18 H18B 0.9800 . ?
C18 H18C 0.9800 . ?
C19 C20 1.529(5) . ?
C19 H19 1.0000 . ?
C20 H20A 0.9800 . ?
C20 H20B 0.9800 . ?
C20 H20C 0.9800 . ?
C21 C22 1.395(4) . ?
C21 C26 1.396(4) . ?
C22 C23 1.400(4) . ?
C22 C28 1.503(5) . ?
C23 C24 1.365(5) . ?
C23 H23 0.9500 . ?
C24 C25 1.373(5) . ?
C24 H24 0.9500 . ?
C25 C26 1.404(4) . ?
C25 H25 0.9500 . ?
C26 C31 1.521(5) . ?
C27 C28 1.525(5) . ?
C27 H27A 0.9800 . ?
C27 H27B 0.9800 . ?
C27 H27C 0.9800 . ?
C28 C29 1.531(5) . ?
C28 H28 1.0000 . ?
C29 H29A 0.9800 . ?
C29 H29B 0.9800 . ?
C29 H29C 0.9800 . ?
C30 C31 1.525(5) . ?
C30 H30A 0.9800 . ?
C30 H30B 0.9800 . ?
C30 H30C 0.9800 . ?
C31 C32 1.505(5) . ?
C31 H31 1.0000 . ?
C32 H32A 0.9800 . ?
C32 H32B 0.9800 . ?
C32 H32C 0.9800 . ?

loop_
_geom_torsion_atom_site_label_1
_geom_torsion_atom_site_label_2
_geom_torsion_atom_site_label_3
_geom_torsion_atom_site_label_4
_geom_torsion
_geom_torsion_site_symmetry_1
_geom_torsion_site_symmetry_2
_geom_torsion_site_symmetry_3
_geom_torsion_site_symmetry_4
_geom_torsion_publ_flag
O1 Cu1 N1 C5 -179.0(2) . . . . ?
O2 Cu1 N1 C5 -178.7(2) . . . . ?
N2 Cu1 N1 C5 2.3(2) . . . . ?
O1 Cu1 N1 C9 1.1(2) . . . . ?
O2 Cu1 N1 C9 1.4(3) . . . . ?
N2 Cu1 N1 C9 -177.59(18) . . . . ?
O1 Cu1 N2 C7 -179.1(2) . . . . ?
N1 Cu1 N2 C7 -1.9(2) . . . . ?
O2 Cu1 N2 C7 178.6(2) . . . . ?
O1 Cu1 N2 C21 1.4(4) . . . . ?
N1 Cu1 N2 C21 178.63(19) . . . . ?
O2 Cu1 N2 C21 -0.9(2) . . . . ?
N1 Cu1 O1 O2 179.79(15) . . . . ?
N2 Cu1 O1 O2 -3.1(3) . . . . ?
N1 Cu1 O2 O1 -0.4(3) . . . . ?
N2 Cu1 O2 O1 178.54(15) . . . . ?
C6 C1 C2 C3 -0.4(5) . . . . ?
C1 C2 C3 C4 -1.3(5) . . . . ?
C2 C3 C4 C5 0.7(5) . . . . ?
C9 N1 C5 C4 0.0(4) . . . . ?
Cu1 N1 C5 C4 -179.89(19) . . . . ?
C9 N1 C5 C6 179.4(2) . . . . ?
Cu1 N1 C5 C6 -0.5(4) . . . . ?
C3 C4 C5 N1 -179.0(3) . . . . ?
C3 C4 C5 C6 1.6(4) . . . . ?
C2 C1 C6 C5 2.7(4) . . . . ?
C2 C1 C6 C7 -177.3(3) . . . . ?
N1 C5 C6 C1 177.5(2) . . . . ?
C4 C5 C6 C1 -3.1(4) . . . . ?
N1 C5 C6 C7 -2.6(4) . . . . ?
C4 C5 C6 C7 176.9(3) . . . . ?
C21 N2 C7 C6 179.1(2) . . . . ?
Cu1 N2 C7 C6 -0.3(4) . . . . ?
C21 N2 C7 C8 -0.7(4) . . . . ?
Cu1 N2 C7 C8 179.9(2) . . . . ?
C1 C6 C7 N2 -177.0(3) . . . . ?
C5 C6 C7 N2 3.0(4) . . . . ?
C1 C6 C7 C8 2.7(4) . . . . ?
C5 C6 C7 C8 -177.3(3) . . . . ?
C5 N1 C9 C10 -88.8(3) . . . . ?
Cu1 N1 C9 C10 91.0(2) . . . . ?
C5 N1 C9 C14 94.4(3) . . . . ?
Cu1 N1 C9 C14 -85.7(3) . . . . ?
C14 C9 C10 C11 0.9(4) . . . . ?
N1 C9 C10 C11 -175.8(2) . . . . ?
C14 C9 C10 C16 -179.3(2) . . . . ?
N1 C9 C10 C16 4.0(4) . . . . ?
C9 C10 C11 C12 0.2(4) . . . . ?
C16 C10 C11 C12 -179.5(3) . . . . ?
C10 C11 C12 C13 -0.6(4) . . . . ?
C11 C12 C13 C14 -0.1(5) . . . . ?
C12 C13 C14 C9 1.2(4) . . . . ?
C12 C13 C14 C19 -178.7(3) . . . . ?
C10 C9 C14 C13 -1.6(4) . . . . ?
N1 C9 C14 C13 175.0(2) . . . . ?
C10 C9 C14 C19 178.3(3) . . . . ?
N1 C9 C14 C19 -5.0(4) . . . . ?
C9 C10 C16 C15 125.6(3) . . . . ?
C11 C10 C16 C15 -54.6(4) . . . . ?
C9 C10 C16 C17 -110.9(3) . . . . ?
C11 C10 C16 C17 68.9(4) . . . . ?
C13 C14 C19 C20 -70.9(4) . . . . ?
C9 C14 C19 C20 109.2(3) . . . . ?
C13 C14 C19 C18 52.1(4) . . . . ?
C9 C14 C19 C18 -127.9(3) . . . . ?
C7 N2 C21 C22 -85.9(3) . . . . ?
Cu1 N2 C21 C22 93.6(3) . . . . ?
C7 N2 C21 C26 98.2(3) . . . . ?
Cu1 N2 C21 C26 -82.3(3) . . . . ?
C26 C21 C22 C23 0.3(4) . . . . ?
N2 C21 C22 C23 -175.4(3) . . . . ?
C26 C21 C22 C28 178.6(3) . . . . ?
N2 C21 C22 C28 2.9(4) . . . . ?
C21 C22 C23 C24 -1.1(4) . . . . ?
C28 C22 C23 C24 -179.5(3) . . . . ?
C22 C23 C24 C25 0.8(5) . . . . ?
C23 C24 C25 C26 0.5(5) . . . . ?
C22 C21 C26 C25 0.8(5) . . . . ?
N2 C21 C26 C25 176.6(3) . . . . ?
C22 C21 C26 C31 -178.4(3) . . . . ?
N2 C21 C26 C31 -2.6(5) . . . . ?
C24 C25 C26 C21 -1.2(5) . . . . ?
C24 C25 C26 C31 178.1(3) . . . . ?
C21 C22 C28 C27 -101.9(4) . . . . ?
C23 C22 C28 C27 76.4(4) . . . . ?
C21 C22 C28 C29 133.3(3) . . . . ?
C23 C22 C28 C29 -48.4(4) . . . . ?
C21 C26 C31 C32 -123.7(3) . . . . ?
C25 C26 C31 C32 57.0(4) . . . . ?
C21 C26 C31 C30 112.7(4) . . . . ?
C25 C26 C31 C30 -66.5(4) . . . . ?
